data_7117774
loop_
_publ_author_name
'P. Amo-Ochoa'
'K. Hassanein'
'C. J. Gomez-Garcia'
'S. Benmansour'
'J. Perles'
'O. Castillo'
'J. I. Martinez'
'P. Oconf'
'F. Zamora'

_publ_section_title
;
 Reversible stimulus-responsive Cu(I) iodide pyridine coordination polymer
;
_journal_name_full Chem.Commun.
_journal_page_first 14306
_journal_paper_doi 10.1039/C5cc04746C
_journal_volume 51
_journal_year 2015
_chemical_formula_sum 'C10 H10 Cu2 I2 N6 O4'
_chemical_formula_weight 659.14
_chemical_name_systematic
; 
catena-poly[(m3-iodide)(2-amino-5-nitropyridine)copper(I)] 
;
_space_group_IT_number 7
_symmetry_cell_setting monoclinic
_symmetry_space_group_name_Hall 'P -2yac'
_symmetry_space_group_name_H-M 'P 1 n 1'
_atom_sites_solution_hydrogens geom
_atom_sites_solution_primary direct
_atom_sites_solution_secondary difmap
_audit_creation_method SHELXL-97
_audit_update_record
;
2015-01-31 deposited with the CCDC.
2015-07-31 downloaded from the CCDC.
;
_cell_angle_alpha 90.00
_cell_angle_beta 94.707(2)
_cell_angle_gamma 90.00
_cell_formula_units_Z 2
_cell_length_a 4.19820(10)
_cell_length_b 14.3433(3)
_cell_length_c 13.6017(3)
_cell_measurement_reflns_used 7803
_cell_measurement_temperature 200(2)
_cell_measurement_theta_max 24.9986
_cell_measurement_theta_min 2.8345
_cell_volume 816.28(3)
_computing_cell_refinement
;
CrysAlisPro, Agilent Technologies,
Version 1.171.35.19 (release 27-10-2011 CrysAlis171 .NET)
(compiled Oct 27 2011,15:02:11)
;
_computing_data_collection
;
CrysAlisPro, Agilent Technologies,
Version 1.171.35.19 (release 27-10-2011 CrysAlis171 .NET)
(compiled Oct 27 2011,15:02:11)
;
_computing_data_reduction
;
CrysAlisPro, Agilent Technologies,
Version 1.171.35.19 (release 27-10-2011 CrysAlis171 .NET)
(compiled Oct 27 2011,15:02:11)
;
_computing_structure_refinement 'SHELXL-97 (Sheldrick, 1997)'
_computing_structure_solution 'SHELXS-97 (Sheldrick, 1990)'
_diffrn_ambient_temperature 200(2)
_diffrn_detector_area_resol_mean 16.0267
_diffrn_measured_fraction_theta_full 0.999
_diffrn_measured_fraction_theta_max 0.998
_diffrn_measurement_device_type 'SuperNova, Single source at offset), Sapphire3'
_diffrn_measurement_method '\w scans'
_diffrn_radiation_monochromator mirror
_diffrn_radiation_source 'SuperNova (Mo) X-ray Source'
_diffrn_radiation_type MoK\a
_diffrn_radiation_wavelength 0.71073
_diffrn_reflns_av_R_equivalents 0.0579
_diffrn_reflns_av_sigmaI/netI 0.0378
_diffrn_reflns_limit_h_max 4
_diffrn_reflns_limit_h_min -4
_diffrn_reflns_limit_k_max 17
_diffrn_reflns_limit_k_min -17
_diffrn_reflns_limit_l_max 16
_diffrn_reflns_limit_l_min -16
_diffrn_reflns_number 16183
_diffrn_reflns_theta_full 25.00
_diffrn_reflns_theta_max 25.05
_diffrn_reflns_theta_min 2.84
_exptl_absorpt_coefficient_mu 6.417
_exptl_absorpt_correction_T_max 0.8824
_exptl_absorpt_correction_T_min 0.3081
_exptl_absorpt_correction_type numerical
_exptl_absorpt_process_details
;
 CrysAlis RED, Oxford Diffraction Ltd.,
Version 1.170.32 (release 06.06.2003 CrysAlis170 VC++)
(compiled Jun  6 2003,13:53:32)
Analytical numeric absorption correction using a multifaceted crystal model based on expressions derived by R.C. Clark & 
J.S. Reid. 
;
_exptl_crystal_colour Yellow
_exptl_crystal_density_diffrn 2.682
_exptl_crystal_density_method 'not measured'
_exptl_crystal_description Needle
_exptl_crystal_F_000 616
_exptl_crystal_size_max 0.24
_exptl_crystal_size_mid 0.02
_exptl_crystal_size_min 0.02
_refine_diff_density_max 0.420
_refine_diff_density_min -0.373
_refine_diff_density_rms 0.085
_refine_ls_abs_structure_details 'Flack H D (1983), Acta Cryst. A39, 876-881'
_refine_ls_abs_structure_Flack 0.02(3)
_refine_ls_extinction_method none
_refine_ls_goodness_of_fit_ref 0.956
_refine_ls_hydrogen_treatment mixed
_refine_ls_matrix_type full
_refine_ls_number_parameters 233
_refine_ls_number_reflns 2861
_refine_ls_number_restraints 2
_refine_ls_restrained_S_all 0.956
_refine_ls_R_factor_all 0.0234
_refine_ls_R_factor_gt 0.0221
_refine_ls_shift/su_max 0.000
_refine_ls_shift/su_mean 0.000
_refine_ls_structure_factor_coef Fsqd
_refine_ls_weighting_details 'calc w=1/[\s^2^(Fo^2^)+(0.0203P)^2^+0.4030P] where P=(Fo^2^+2Fc^2^)/3'
_refine_ls_weighting_scheme calc
_refine_ls_wR_factor_gt 0.0472
_refine_ls_wR_factor_ref 0.0479
_reflns_number_gt 2770
_reflns_number_total 2861
_reflns_threshold_expression >2sigma(I)
_cod_data_source_file c5cc04746c2.cif
_cod_data_source_block Compound-1LT
_cod_original_sg_symbol_H-M Pn
_cod_database_code 7117774

loop_
_symmetry_equiv_pos_as_xyz
'x, y, z'
'x+1/2, -y, z+1/2'

loop_
_atom_site_label
_atom_site_type_symbol
_atom_site_fract_x
_atom_site_fract_y
_atom_site_fract_z
_atom_site_U_iso_or_equiv
_atom_site_adp_type
_atom_site_occupancy
_atom_site_symmetry_multiplicity
_atom_site_calc_flag
_atom_site_refinement_flags
_atom_site_disorder_assembly
_atom_site_disorder_group
C1 C 0.6943(13) -0.0892(4) 0.3852(4) 0.0215(13) Uani 1 1 d . . .
C2 C 0.8264(15) -0.1515(5) 0.4553(5) 0.0266(14) Uani 1 1 d . . .
C3 C 1.0416(13) -0.1191(4) 0.5250(4) 0.0229(13) Uani 1 1 d . . .
H3 H 1.1362 -0.1603 0.5737 0.028 Uiso 1 1 calc R . .
C4 C 1.1283(15) -0.0244(4) 0.5265(4) 0.0206(13) Uani 1 1 d . . .
C5 C 0.7849(13) 0.0034(4) 0.3893(4) 0.0198(14) Uani 1 1 d . . .
H5 H 0.6901 0.0451 0.3411 0.024 Uiso 1 1 calc R . .
C6 C 0.9406(14) 0.4559(4) 0.3999(4) 0.0220(14) Uani 1 1 d . . .
C7 C 1.0387(13) 0.5470(4) 0.3985(4) 0.0209(13) Uani 1 1 d . . .
C8 C 0.9206(15) 0.6069(5) 0.3252(5) 0.0293(15) Uani 1 1 d . . .
C9 C 0.7013(14) 0.5726(5) 0.2547(5) 0.0263(15) Uani 1 1 d . . .
C10 C 0.6044(16) 0.4785(4) 0.2582(5) 0.0197(11) Uani 1 1 d . . .
Cu1 Cu 1.09163(16) 0.17651(6) 0.45540(5) 0.02828(18) Uani 1 1 d . . .
Cu2 Cu 0.62418(16) 0.28184(5) 0.34643(5) 0.02729(18) Uani 1 1 d . . .
I1 I 1.11143(6) 0.20567(2) 0.25787(3) 0.02137(9) Uani 1 1 d . . .
I2 I 0.60652(7) 0.25582(3) 0.53936(3) 0.02163(9) Uani 1 1 d . . .
N1 N 1.0000(10) 0.0369(3) 0.4582(3) 0.0200(11) Uani 1 1 d . . .
N2 N 0.4614(13) -0.1202(4) 0.3059(4) 0.0263(12) Uani 1 1 d . . .
N3 N 1.3469(12) 0.0082(4) 0.5949(3) 0.0279(12) Uani 1 1 d . . .
H3A H 1.4026 0.0673 0.5945 0.034 Uiso 1 1 calc R . .
H3B H 1.4352 -0.0295 0.6404 0.034 Uiso 1 1 calc R . .
N4 N 0.7241(10) 0.4213(3) 0.3315(3) 0.0191(11) Uani 1 1 d . . .
N5 N 1.2726(12) 0.5772(4) 0.4755(4) 0.0290(13) Uani 1 1 d . . .
O1 O 0.4081(12) -0.2027(4) 0.2990(3) 0.0465(14) Uani 1 1 d . . .
O2 O 0.3315(11) -0.0602(3) 0.2515(3) 0.0379(12) Uani 1 1 d . . .
N6 N 0.3906(12) 0.4428(4) 0.1916(3) 0.0288(13) Uani 1 1 d . . .
H6A H 0.3319 0.3841 0.1961 0.035 Uiso 1 1 calc R . .
H6B H 0.3072 0.4777 0.1428 0.035 Uiso 1 1 calc R . .
O3 O 1.3372(13) 0.6598(4) 0.4819(4) 0.0500(14) Uani 1 1 d . . .
O4 O 1.3931(11) 0.5194(3) 0.5325(3) 0.0384(12) Uani 1 1 d . . .
H2 H 0.748(14) -0.214(4) 0.445(4) 0.032(18) Uiso 1 1 d . . .
H6 H 1.018(15) 0.424(5) 0.445(5) 0.04(2) Uiso 1 1 d . . .
H8 H 0.986(14) 0.668(4) 0.325(4) 0.025(16) Uiso 1 1 d . . .
H9 H 0.611(14) 0.601(4) 0.207(4) 0.022(16) Uiso 1 1 d . . .

loop_
_atom_site_aniso_label
_atom_site_aniso_U_11
_atom_site_aniso_U_22
_atom_site_aniso_U_33
_atom_site_aniso_U_23
_atom_site_aniso_U_13
_atom_site_aniso_U_12
C1 0.020(3) 0.024(3) 0.019(3) -0.002(2) -0.003(2) -0.005(3)
C2 0.025(3) 0.019(4) 0.036(4) -0.002(3) 0.007(3) 0.001(3)
C3 0.024(3) 0.019(3) 0.026(3) 0.007(2) 0.001(2) -0.003(2)
C4 0.016(3) 0.026(3) 0.020(3) -0.002(3) 0.005(2) 0.002(3)
C5 0.012(3) 0.024(4) 0.023(3) 0.001(3) 0.001(2) 0.003(3)
C6 0.023(4) 0.022(4) 0.021(3) 0.002(3) 0.001(3) 0.001(3)
C7 0.014(3) 0.026(4) 0.023(3) -0.003(3) 0.003(2) 0.001(3)
C8 0.030(4) 0.019(4) 0.040(4) -0.001(3) 0.011(3) -0.006(3)
C9 0.020(4) 0.036(4) 0.024(3) 0.013(3) 0.005(3) 0.008(3)
C10 0.013(3) 0.028(3) 0.019(2) -0.001(3) 0.000(2) 0.001(3)
Cu1 0.0269(4) 0.0204(4) 0.0365(4) -0.0031(4) -0.0043(3) -0.0013(4)
Cu2 0.0266(4) 0.0229(4) 0.0313(4) -0.0010(3) -0.0044(3) -0.0040(3)
I1 0.01694(18) 0.0234(2) 0.02340(18) -0.00428(16) -0.00028(13) -0.00420(16)
I2 0.01781(18) 0.0239(2) 0.02288(18) -0.00132(15) 0.00001(13) -0.00265(15)
N1 0.014(3) 0.022(3) 0.025(3) 0.003(2) 0.0035(19) -0.001(2)
N2 0.023(3) 0.029(4) 0.026(3) -0.003(2) -0.001(2) 0.002(2)
N3 0.031(3) 0.028(3) 0.023(3) 0.001(2) -0.009(2) -0.005(2)
N4 0.018(3) 0.014(3) 0.025(3) -0.003(2) -0.001(2) -0.002(2)
N5 0.028(3) 0.026(3) 0.033(3) -0.011(2) 0.006(2) -0.014(2)
O1 0.064(4) 0.027(3) 0.046(3) -0.004(2) -0.013(3) -0.015(2)
O2 0.039(3) 0.042(3) 0.030(3) -0.002(2) -0.011(2) -0.003(2)
N6 0.032(3) 0.030(3) 0.023(3) 0.006(2) -0.006(2) 0.001(2)
O3 0.063(4) 0.040(3) 0.046(3) -0.011(2) -0.004(3) -0.025(3)
O4 0.034(3) 0.042(3) 0.036(3) -0.001(2) -0.016(2) -0.001(2)

loop_
_atom_type_symbol
_atom_type_description
_atom_type_scat_dispersion_real
_atom_type_scat_dispersion_imag
_atom_type_scat_source
C C 0.0033 0.0016 'International Tables Vol C Tables 4.2.6.8 and 6.1.1.4'
H H 0.0000 0.0000 'International Tables Vol C Tables 4.2.6.8 and 6.1.1.4'
N N 0.0061 0.0033 'International Tables Vol C Tables 4.2.6.8 and 6.1.1.4'
O O 0.0106 0.0060 'International Tables Vol C Tables 4.2.6.8 and 6.1.1.4'
Cu Cu 0.3201 1.2651 'International Tables Vol C Tables 4.2.6.8 and 6.1.1.4'
I I -0.4742 1.8119 'International Tables Vol C Tables 4.2.6.8 and 6.1.1.4'

loop_
_geom_angle_atom_site_label_1
_geom_angle_atom_site_label_2
_geom_angle_atom_site_label_3
_geom_angle
_geom_angle_site_symmetry_1
_geom_angle_site_symmetry_3
C5 C1 C2 119.9(5) . .
C5 C1 N2 119.1(5) . .
C2 C1 N2 121.0(5) . .
C3 C2 C1 118.1(6) . .
C3 C2 H2 129(4) . .
C1 C2 H2 113(4) . .
C2 C3 C4 120.3(5) . .
C2 C3 H3 119.9 . .
C4 C3 H3 119.9 . .
N3 C4 N1 117.4(5) . .
N3 C4 C3 120.7(5) . .
N1 C4 C3 121.9(5) . .
N1 C5 C1 122.8(5) . .
N1 C5 H5 118.6 . .
C1 C5 H5 118.6 . .
N4 C6 C7 122.1(6) . .
N4 C6 H6 122(5) . .
C7 C6 H6 116(5) . .
C6 C7 C8 120.9(6) . .
C6 C7 N5 117.6(5) . .
C8 C7 N5 121.5(6) . .
C9 C8 C7 117.7(6) . .
C9 C8 H8 122(4) . .
C7 C8 H8 121(4) . .
C8 C9 C10 120.1(6) . .
C8 C9 H9 127(4) . .
C10 C9 H9 113(4) . .
N6 C10 N4 117.2(5) . .
N6 C10 C9 121.8(6) . .
N4 C10 C9 120.9(5) . .
N1 Cu1 I2 124.62(13) . 1_655
N1 Cu1 I2 104.98(13) . .
I2 Cu1 I2 105.05(3) 1_655 .
N1 Cu1 I1 100.96(13) . .
I2 Cu1 I1 105.78(3) 1_655 .
I2 Cu1 I1 116.23(3) . .
N1 Cu1 Cu2 114.46(13) . .
I2 Cu1 Cu2 120.88(3) 1_655 .
I2 Cu1 Cu2 58.05(2) . .
I1 Cu1 Cu2 58.19(2) . .
N4 Cu2 I1 121.81(12) . 1_455
N4 Cu2 I2 104.86(13) . .
I1 Cu2 I2 107.89(3) 1_455 .
N4 Cu2 I1 100.49(13) . .
I1 Cu2 I1 104.56(3) 1_455 .
I2 Cu2 I1 117.97(3) . .
N4 Cu2 Cu1 115.89(12) . .
I1 Cu2 Cu1 122.15(3) 1_455 .
I2 Cu2 Cu1 58.47(2) . .
I1 Cu2 Cu1 59.50(2) . .
Cu2 I1 Cu2 104.56(3) 1_655 .
Cu2 I1 Cu1 72.61(2) 1_655 .
Cu2 I1 Cu1 62.31(2) . .
Cu1 I2 Cu2 73.71(2) 1_455 .
Cu1 I2 Cu1 105.05(3) 1_455 .
Cu2 I2 Cu1 63.48(2) . .
C5 N1 C4 117.0(5) . .
C5 N1 Cu1 117.2(4) . .
C4 N1 Cu1 125.7(4) . .
O1 N2 O2 124.6(5) . .
O1 N2 C1 117.6(5) . .
O2 N2 C1 117.8(5) . .
C4 N3 H3A 120.0 . .
C4 N3 H3B 120.0 . .
H3A N3 H3B 120.0 . .
C6 N4 C10 118.3(5) . .
C6 N4 Cu2 115.1(4) . .
C10 N4 Cu2 126.5(4) . .
O4 N5 O3 122.6(5) . .
O4 N5 C7 118.8(5) . .
O3 N5 C7 118.6(5) . .
C10 N6 H6A 120.0 . .
C10 N6 H6B 120.0 . .
H6A N6 H6B 120.0 . .

loop_
_geom_bond_atom_site_label_1
_geom_bond_atom_site_label_2
_geom_bond_distance
_geom_bond_site_symmetry_2
C1 C5 1.382(8) .
C1 C2 1.388(8) .
C1 N2 1.464(7) .
C2 C3 1.338(8) .
C2 H2 0.97(6) .
C3 C4 1.406(8) .
C3 H3 0.9500 .
C4 N3 1.336(7) .
C4 N1 1.359(7) .
C5 N1 1.336(7) .
C5 H5 0.9500 .
C6 N4 1.342(7) .
C6 C7 1.371(8) .
C6 H6 0.81(6) .
C7 C8 1.378(9) .
C7 N5 1.441(7) .
C8 C9 1.365(9) .
C8 H8 0.91(6) .
C9 C10 1.411(8) .
C9 H9 0.83(6) .
C10 N6 1.326(8) .
C10 N4 1.356(7) .
Cu1 N1 2.039(5) .
Cu1 I2 2.6202(8) 1_655
Cu1 I2 2.6697(9) .
Cu1 I1 2.7271(8) .
Cu1 Cu2 2.8024(9) .
Cu2 N4 2.057(5) .
Cu2 I1 2.6178(7) 1_455
Cu2 I2 2.6576(8) .
Cu2 I1 2.6894(9) .
I1 Cu2 2.6178(7) 1_655
I2 Cu1 2.6202(8) 1_455
N2 O1 1.207(7) .
N2 O2 1.232(7) .
N3 H3A 0.8800 .
N3 H3B 0.8800 .
N5 O4 1.217(7) .
N5 O3 1.218(7) .
N6 H6A 0.8800 .
N6 H6B 0.8800 .
